data_7122191
loop_
_publ_author_name
'Payne, Maurice K.'
'Pyrch, Mikaela'
'Jubinsky, Matthew'
'Basile, Madeline'
'Forbes, Tori'

_publ_section_title
;
 Impacts of oxo interactions within actinyl metal organic materials:
 Highlight on thermal expansion behaviour
;
_journal_name_full 'Chemical Communications'
_journal_paper_doi 10.1039/C8CC05240A
_journal_year 2018
_chemical_formula_sum 'C8 H24 Cl5 N4 Np O2'
_chemical_formula_weight 622.56
_space_group_crystal_system triclinic
_space_group_IT_number 2
_space_group_name_Hall '-P 1'
_space_group_name_H-M_alt 'P -1'
_symmetry_space_group_name_Hall '-P 1'
_symmetry_space_group_name_H-M 'P -1'
_atom_sites_solution_hydrogens mixed
_audit_creation_method SHELXL-2017/1
_audit_update_record
;
2018-08-03 deposited with the CCDC.
2018-08-17 downloaded from the CCDC.
;
_cell_angle_alpha 76.494(10)
_cell_angle_beta 89.313(9)
_cell_angle_gamma 71.795(7)
_cell_formula_units_Z 2
_cell_length_a 7.4041(10)
_cell_length_b 10.4454(11)
_cell_length_c 12.3566(16)
_cell_measurement_reflns_used 513
_cell_measurement_temperature 100(2)
_cell_measurement_theta_max 25
_cell_measurement_theta_min 2
_cell_volume 880.8(2)
_computing_cell_refinement 'APEX3 (Bruker, Madison, WI)'
_computing_data_collection 'APEX3 (Bruker, Madison, WI)'
_computing_data_reduction 'APEX3 (Bruker, Madison, WI)'
_computing_molecular_graphics 'Crystalmaker X'
_computing_structure_refinement 'SHELXL-2017/1 (Sheldrick, 2017)'
_computing_structure_solution 'SHELXT 2014/5 (Sheldrick, 2014)'
_diffrn_ambient_temperature 100(2)
_diffrn_measured_fraction_theta_full 0.997
_diffrn_measured_fraction_theta_max 0.998
_diffrn_measurement_device_type 'Bruker D8 Quest'
_diffrn_measurement_method 'Psi and omega scan'
_diffrn_radiation_type MoK\a
_diffrn_radiation_wavelength 0.71073
_diffrn_reflns_av_R_equivalents 0.0350
_diffrn_reflns_av_unetI/netI 0.0122
_diffrn_reflns_Laue_measured_fraction_full 0.997
_diffrn_reflns_Laue_measured_fraction_max 0.998
_diffrn_reflns_limit_h_max 9
_diffrn_reflns_limit_h_min -9
_diffrn_reflns_limit_k_max 13
_diffrn_reflns_limit_k_min -13
_diffrn_reflns_limit_l_max 16
_diffrn_reflns_limit_l_min -16
_diffrn_reflns_number 53635
_diffrn_reflns_point_group_measured_fraction_full 0.997
_diffrn_reflns_point_group_measured_fraction_max 0.998
_diffrn_reflns_theta_full 25.242
_diffrn_reflns_theta_max 27.483
_diffrn_reflns_theta_min 2.115
_diffrn_source 'sealed tube'
_exptl_absorpt_coefficient_mu 6.662
_exptl_absorpt_correction_T_max 0.7456
_exptl_absorpt_correction_T_min 0.6531
_exptl_absorpt_correction_type multi-scan
_exptl_absorpt_process_details SADABS
_exptl_crystal_colour green
_exptl_crystal_density_diffrn 2.347
_exptl_crystal_description blocky
_exptl_crystal_F_000 588
_exptl_crystal_size_max 0.600
_exptl_crystal_size_mid 0.100
_exptl_crystal_size_min 0.100
_refine_diff_density_max 0.476
_refine_diff_density_min -0.677
_refine_diff_density_rms 0.099
_refine_ls_extinction_coef 0.0134(2)
_refine_ls_extinction_expression Fc^*^=kFc[1+0.001xFc^2^\l^3^/sin(2\q)]^-1/4^
_refine_ls_extinction_method 'SHELXL-2017/1 (Sheldrick 2017)'
_refine_ls_goodness_of_fit_ref 1.324
_refine_ls_hydrogen_treatment mixed
_refine_ls_matrix_type full
_refine_ls_number_parameters 206
_refine_ls_number_reflns 4028
_refine_ls_number_restraints 8
_refine_ls_restrained_S_all 1.324
_refine_ls_R_factor_all 0.0103
_refine_ls_R_factor_gt 0.0102
_refine_ls_shift/su_max 0.005
_refine_ls_shift/su_mean 0.000
_refine_ls_structure_factor_coef Fsqd
_refine_ls_weighting_details 'w=1/[\s^2^(Fo^2^)+0.6367P] where P=(Fo^2^+2Fc^2^)/3'
_refine_ls_weighting_scheme calc
_refine_ls_wR_factor_gt 0.0247
_refine_ls_wR_factor_ref 0.0250
_reflns_Friedel_coverage 0.000
_reflns_number_gt 4012
_reflns_number_total 4028
_reflns_threshold_expression 'I > 2\s(I)'
_cod_data_source_file c8cc05240a2.cif
_cod_data_source_block pbar1_768971_a
_cod_database_code 7122191
_shelx_shelxl_version_number 2017/1
_shelx_space_group_comment
;
The symmetry employed for this shelxl refinement is uniquely defined
by the following loop, which should always be used as a source of
symmetry information in preference to the above space-group names.
They are only intended as comments.
;
_shelx_estimated_absorpt_t_min 0.108
_shelx_estimated_absorpt_t_max 0.555

loop_
_space_group_symop_operation_xyz
'x, y, z'
'-x, -y, -z'

loop_
_atom_site_label
_atom_site_type_symbol
_atom_site_fract_x
_atom_site_fract_y
_atom_site_fract_z
_atom_site_U_iso_or_equiv
_atom_site_adp_type
_atom_site_occupancy
_atom_site_site_symmetry_order
_atom_site_calc_flag
_atom_site_refinement_flags_posn
_atom_site_refinement_flags_adp
Np1 Np 0.35892(2) 0.73588(2) 0.67688(2) 0.00472(3) Uani 1 1 d . .
Cl1 Cl 0.43039(6) 0.46029(4) 0.77650(3) 0.01191(8) Uani 1 1 d . .
Cl2 Cl 0.38644(6) 0.78145(4) 0.88459(3) 0.01048(8) Uani 1 1 d . .
Cl3 Cl 0.31211(6) 0.68466(4) 0.47011(3) 0.00855(7) Uani 1 1 d . .
Cl4 Cl 0.24134(6) 1.01600(4) 0.57343(3) 0.00969(7) Uani 1 1 d . .
Cl5 Cl -0.19813(6) 0.82796(4) 0.04419(3) 0.01032(8) Uani 1 1 d . .
O1 O 0.61077(17) 0.71535(12) 0.65729(10) 0.0097(2) Uani 1 1 d . .
O2 O 0.10504(17) 0.75310(12) 0.69802(10) 0.0085(2) Uani 1 1 d . .
N1 N 0.3831(2) 0.88906(16) 0.13176(12) 0.0098(3) Uani 1 1 d D .
H1B H 0.354(3) 0.9677(18) 0.0797(16) 0.012 Uiso 1 1 d D U
H1C H 0.467(3) 0.825(2) 0.1060(18) 0.012 Uiso 1 1 d D U
N2 N 0.0471(2) 0.60939(15) 0.92506(12) 0.0114(3) Uani 1 1 d D .
H2B H 0.107(3) 0.643(2) 0.8670(16) 0.014 Uiso 1 1 d D U
H2C H -0.022(3) 0.6837(19) 0.9494(18) 0.014 Uiso 1 1 d D U
N3 N 0.9263(2) 0.62327(15) 0.54276(12) 0.0100(3) Uani 1 1 d D .
H3B H 1.018(3) 0.663(2) 0.5338(18) 0.012 Uiso 1 1 d D U
H3C H 0.832(3) 0.672(2) 0.5762(17) 0.012 Uiso 1 1 d D U
N4 N 0.1506(2) 0.98084(15) 0.30456(12) 0.0084(3) Uani 1 1 d D .
H4B H 0.069(3) 1.0510(19) 0.3259(18) 0.010 Uiso 1 1 d D U
H4C H 0.178(3) 0.9048(18) 0.3601(15) 0.010 Uiso 1 1 d D U
C1 C 0.2100(2) 0.84654(18) 0.15915(15) 0.0115(3) Uani 1 1 d . .
H1A H 0.246060 0.755993 0.214682 0.014 Uiso 1 1 calc R U
H1AB H 0.153371 0.835616 0.091064 0.014 Uiso 1 1 calc R U
C2 C -0.0846(3) 0.54272(18) 0.88798(14) 0.0127(3) Uani 1 1 d . .
H2A H -0.010736 0.464243 0.856908 0.015 Uiso 1 1 calc R U
H2AB H -0.177200 0.610988 0.828549 0.015 Uiso 1 1 calc R U
C3 C 1.1535(2) 0.38430(18) 0.56486(14) 0.0111(3) Uani 1 1 d . .
H3A H 1.265986 0.416504 0.551171 0.013 Uiso 1 1 calc R U
H3AB H 1.195896 0.290501 0.615889 0.013 Uiso 1 1 calc R U
C4 C 0.1900(3) 0.50963(18) 1.01478(15) 0.0129(3) Uani 1 1 d . .
H4A H 0.273888 0.556525 1.039123 0.015 Uiso 1 1 calc R U
H4AB H 0.270114 0.430791 0.986220 0.015 Uiso 1 1 calc R U
C5 C 0.0652(2) 0.95510(18) 0.20574(14) 0.0100(3) Uani 1 1 d . .
H5A H 0.019261 1.042857 0.147243 0.012 Uiso 1 1 calc R U
H5AB H -0.045398 0.923212 0.228031 0.012 Uiso 1 1 calc R U
C6 C 0.3264(2) 1.01954(18) 0.27797(14) 0.0104(3) Uani 1 1 d . .
H6A H 0.383247 1.029755 0.346314 0.012 Uiso 1 1 calc R U
H6BC H 0.293172 1.109948 0.222369 0.012 Uiso 1 1 calc R U
C7 C 0.4700(2) 0.91006(18) 0.23215(14) 0.0098(3) Uani 1 1 d . .
H7B H 0.583150 0.939492 0.211625 0.012 Uiso 1 1 calc R U
H7BC H 0.511940 0.821504 0.290005 0.012 Uiso 1 1 calc R U
C8 C 1.0068(3) 0.48273(18) 0.61938(14) 0.0112(3) Uani 1 1 d . .
H8A H 0.902227 0.443877 0.642048 0.013 Uiso 1 1 calc R U
H8AB H 1.066765 0.491122 0.687444 0.013 Uiso 1 1 calc R U

loop_
_atom_site_aniso_label
_atom_site_aniso_U_11
_atom_site_aniso_U_22
_atom_site_aniso_U_33
_atom_site_aniso_U_23
_atom_site_aniso_U_13
_atom_site_aniso_U_12
Np1 0.00348(4) 0.00522(4) 0.00537(4) -0.00134(2) 0.00098(2) -0.00121(2)
Cl1 0.01467(19) 0.00656(17) 0.01213(18) -0.00089(14) 0.00098(15) -0.00108(15)
Cl2 0.01169(19) 0.01201(18) 0.00797(17) -0.00375(14) 0.00019(14) -0.00310(15)
Cl3 0.00969(18) 0.00932(17) 0.00704(17) -0.00215(13) 0.00117(14) -0.00348(14)
Cl4 0.00994(18) 0.00753(17) 0.01083(18) -0.00088(14) 0.00160(14) -0.00272(14)
Cl5 0.00851(18) 0.01063(18) 0.01201(18) -0.00392(14) 0.00182(14) -0.00246(14)
O1 0.0066(6) 0.0117(6) 0.0114(6) -0.0043(5) 0.0018(4) -0.0026(5)
O2 0.0069(5) 0.0080(5) 0.0104(5) -0.0018(4) 0.0020(4) -0.0024(4)
N1 0.0077(7) 0.0118(7) 0.0094(7) -0.0044(5) 0.0016(5) -0.0011(6)
N2 0.0143(7) 0.0083(7) 0.0103(7) -0.0005(5) 0.0048(6) -0.0034(6)
N3 0.0077(7) 0.0113(7) 0.0134(7) -0.0071(6) 0.0035(5) -0.0034(6)
N4 0.0068(7) 0.0094(7) 0.0087(7) -0.0032(5) 0.0018(5) -0.0015(5)
C1 0.0076(8) 0.0136(8) 0.0155(8) -0.0072(7) 0.0014(6) -0.0035(6)
C2 0.0155(9) 0.0130(8) 0.0073(7) -0.0016(6) -0.0009(6) -0.0019(7)
C3 0.0087(8) 0.0111(8) 0.0123(8) -0.0027(6) -0.0017(6) -0.0017(6)
C4 0.0098(8) 0.0135(8) 0.0150(8) -0.0033(7) 0.0001(7) -0.0032(7)
C5 0.0066(7) 0.0129(8) 0.0106(8) -0.0044(6) -0.0002(6) -0.0023(6)
C6 0.0090(8) 0.0117(8) 0.0126(8) -0.0051(6) 0.0022(6) -0.0049(6)
C7 0.0066(7) 0.0121(8) 0.0109(8) -0.0034(6) 0.0001(6) -0.0029(6)
C8 0.0120(8) 0.0142(8) 0.0083(8) -0.0028(6) 0.0018(6) -0.0053(7)

loop_
_atom_type_symbol
_atom_type_description
_atom_type_scat_dispersion_real
_atom_type_scat_dispersion_imag
_atom_type_scat_source
C C 0.0033 0.0016 'International Tables Vol C Tables 4.2.6.8 and 6.1.1.4'
H H 0.0000 0.0000 'International Tables Vol C Tables 4.2.6.8 and 6.1.1.4'
Cl Cl 0.1484 0.1585 'International Tables Vol C Tables 4.2.6.8 and 6.1.1.4'
N N 0.0061 0.0033 'International Tables Vol C Tables 4.2.6.8 and 6.1.1.4'
Np Np -11.4937 4.1493 'International Tables Vol C Tables 4.2.6.8 and 6.1.1.4'
O O 0.0106 0.0060 'International Tables Vol C Tables 4.2.6.8 and 6.1.1.4'

loop_
_geom_angle_atom_site_label_1
_geom_angle_atom_site_label_2
_geom_angle_atom_site_label_3
_geom_angle
_geom_angle_site_symmetry_1
_geom_angle_site_symmetry_3
O1 Np1 O2 178.91(5) . .
O1 Np1 Cl1 93.20(4) . .
O2 Np1 Cl1 85.71(4) . .
O1 Np1 Cl2 92.04(4) . .
O2 Np1 Cl2 87.92(4) . .
Cl1 Np1 Cl2 88.293(16) . .
O1 Np1 Cl4 93.47(4) . .
O2 Np1 Cl4 87.62(4) . .
Cl1 Np1 Cl4 173.103(13) . .
Cl2 Np1 Cl4 93.233(17) . .
O1 Np1 Cl3 91.12(4) . .
O2 Np1 Cl3 88.89(4) . .
Cl1 Np1 Cl3 90.170(16) . .
Cl2 Np1 Cl3 176.554(12) . .
Cl4 Np1 Cl3 87.935(16) . .
C1 N1 C7 111.20(13) . .
C1 N1 H1B 110.5(15) . .
C7 N1 H1B 108.1(14) . .
C1 N1 H1C 109.6(15) . .
C7 N1 H1C 109.5(15) . .
H1B N1 H1C 108(2) . .
C2 N2 C4 111.38(13) . .
C2 N2 H2B 110.3(14) . .
C4 N2 H2B 109.9(15) . .
C2 N2 H2C 109.1(15) . .
C4 N2 H2C 110.3(14) . .
H2B N2 H2C 106(2) . .
C3 N3 C8 111.55(13) 2_766 .
C3 N3 H3B 112.9(14) 2_766 .
C8 N3 H3B 107.9(14) . .
C3 N3 H3C 108.2(14) 2_766 .
C8 N3 H3C 107.3(14) . .
H3B N3 H3C 109(2) . .
C6 N4 C5 111.86(13) . .
C6 N4 H4B 106.7(14) . .
C5 N4 H4B 109.9(14) . .
C6 N4 H4C 109.7(14) . .
C5 N4 H4C 109.1(14) . .
H4B N4 H4C 109(2) . .
N1 C1 C5 110.07(14) . .
N1 C1 H1A 109.6 . .
C5 C1 H1A 109.6 . .
N1 C1 H1AB 109.6 . .
C5 C1 H1AB 109.6 . .
H1A C1 H1AB 108.2 . .
N2 C2 C4 110.22(14) . 2_567
N2 C2 H2A 109.6 . .
C4 C2 H2A 109.6 2_567 .
N2 C2 H2AB 109.6 . .
C4 C2 H2AB 109.6 2_567 .
H2A C2 H2AB 108.1 . .
N3 C3 C8 111.19(14) 2_766 .
N3 C3 H3A 109.4 2_766 .
C8 C3 H3A 109.4 . .
N3 C3 H3AB 109.4 2_766 .
C8 C3 H3AB 109.4 . .
H3A C3 H3AB 108.0 . .
N2 C4 C2 108.59(14) . 2_567
N2 C4 H4A 110.0 . .
C2 C4 H4A 110.0 2_567 .
N2 C4 H4AB 110.0 . .
C2 C4 H4AB 110.0 2_567 .
H4A C4 H4AB 108.4 . .
N4 C5 C1 110.97(14) . .
N4 C5 H5A 109.4 . .
C1 C5 H5A 109.4 . .
N4 C5 H5AB 109.4 . .
C1 C5 H5AB 109.4 . .
H5A C5 H5AB 108.0 . .
N4 C6 C7 110.72(13) . .
N4 C6 H6A 109.5 . .
C7 C6 H6A 109.5 . .
N4 C6 H6BC 109.5 . .
C7 C6 H6BC 109.5 . .
H6A C6 H6BC 108.1 . .
N1 C7 C6 110.05(14) . .
N1 C7 H7B 109.7 . .
C6 C7 H7B 109.7 . .
N1 C7 H7BC 109.7 . .
C6 C7 H7BC 109.7 . .
H7B C7 H7BC 108.2 . .
N3 C8 C3 111.81(14) . .
N3 C8 H8A 109.3 . .
C3 C8 H8A 109.3 . .
N3 C8 H8AB 109.3 . .
C3 C8 H8AB 109.3 . .
H8A C8 H8AB 107.9 . .

loop_
_geom_bond_atom_site_label_1
_geom_bond_atom_site_label_2
_geom_bond_distance
_geom_bond_site_symmetry_2
Np1 O1 1.8290(12) .
Np1 O2 1.8528(12) .
Np1 Cl1 2.7369(5) .
Np1 Cl2 2.7385(5) .
Np1 Cl4 2.7643(5) .
Np1 Cl3 2.7768(5) .
N1 C1 1.493(2) .
N1 C7 1.495(2) .
N1 H1B 0.884(15) .
N1 H1C 0.877(16) .
N2 C2 1.493(2) .
N2 C4 1.494(2) .
N2 H2B 0.897(16) .
N2 H2C 0.901(16) .
N3 C3 1.490(2) 2_766
N3 C8 1.491(2) .
N3 H3B 0.899(16) .
N3 H3C 0.889(16) .
N4 C6 1.491(2) .
N4 C5 1.497(2) .
N4 H4B 0.884(15) .
N4 H4C 0.890(15) .
C1 C5 1.516(2) .
C1 H1A 0.9900 .
C1 H1AB 0.9900 .
C2 C4 1.513(2) 2_567
C2 H2A 0.9900 .
C2 H2AB 0.9900 .
C3 C8 1.516(2) .
C3 H3A 0.9900 .
C3 H3AB 0.9900 .
C4 H4A 0.9900 .
C4 H4AB 0.9900 .
C5 H5A 0.9900 .
C5 H5AB 0.9900 .
C6 C7 1.512(2) .
C6 H6A 0.9900 .
C6 H6BC 0.9900 .
C7 H7B 0.9900 .
C7 H7BC 0.9900 .
C8 H8A 0.9900 .
C8 H8AB 0.9900 .
